data_2010884
loop_
_publ_author_name
'Parvez, Masood'
'Mesher, Shaun T.'
'Clark, Peter D. '

_publ_section_title
;
 2,5-Bis(methylthio)-1,4-benzoquinone and
 2-methyl-3-(methylsulfonyl)benzo[<i>b</i>]thiophene
;
_journal_issue 5
_journal_name_full 'Acta Crystallographica Section C'
_journal_page_first 574
_journal_page_last 576
_journal_paper_doi 10.1107/S0108270100001402
_journal_volume 56
_journal_year 2000
_chemical_formula_moiety 'C8 H8 O2 S2'
_chemical_formula_sum 'C8 H8 O2 S2'
_chemical_formula_weight 200.26
_chemical_name_common 2,5-bis(methylthio)-1,4-benzoquinone
_chemical_name_systematic
;
2,5-Bis(methylthio)-1,4-benzoquinone
;
_space_group_IT_number 2
_symmetry_cell_setting triclinic
_symmetry_space_group_name_Hall '-P 1'
_symmetry_space_group_name_H-M 'P -1'
_cell_angle_alpha 86.040(10)
_cell_angle_beta 80.60(2)
_cell_angle_gamma 86.09(3)
_cell_formula_units_Z 1
_cell_length_a 4.032(2)
_cell_length_b 5.7170(10)
_cell_length_c 9.6260(10)
_cell_measurement_reflns_used 25
_cell_measurement_temperature 293(2)
_cell_measurement_theta_max 20
_cell_measurement_theta_min 10
_cell_volume 218.02(12)
_computing_cell_refinement 'CAD-4 Software'
_computing_data_collection 'CAD-4 Software (Enraf-Nonius, 1989)'
_computing_data_reduction 'TEXSAN (Molecular Structure Corporation, 1994)'
_computing_molecular_graphics TEXSAN
_computing_publication_material SHELXL97
_computing_structure_refinement 'SHELXL97 (Sheldrick, 1997)'
_computing_structure_solution 'SAPI91 (Fan, 1991)'
_diffrn_ambient_temperature 293(2)
_diffrn_measurement_device_type 'Enraf-Nonius CAD-4'
_diffrn_measurement_method '\w-2\q '
_diffrn_radiation_monochromator graphite
_diffrn_radiation_source 'fine-focus sealed tube'
_diffrn_radiation_type CuK\a
_diffrn_radiation_wavelength 1.54178
_diffrn_reflns_av_R_equivalents .030
_diffrn_reflns_av_sigmaI/netI .033
_diffrn_reflns_limit_h_max 4
_diffrn_reflns_limit_h_min -4
_diffrn_reflns_limit_k_max 6
_diffrn_reflns_limit_k_min -6
_diffrn_reflns_limit_l_max 11
_diffrn_reflns_limit_l_min -11
_diffrn_reflns_number 1535
_diffrn_reflns_theta_max 68.0
_diffrn_reflns_theta_min 5.0
_diffrn_standards_decay_% <0.5
_diffrn_standards_interval_count 200
_diffrn_standards_number 3
_exptl_absorpt_coefficient_mu 5.17
_exptl_absorpt_correction_T_max .66
_exptl_absorpt_correction_T_min .22
_exptl_absorpt_correction_type empirical
_exptl_absorpt_process_details
;
 \y-scan (3 reflections) (North et al., 1968)
;
_exptl_crystal_colour red
_exptl_crystal_density_diffrn 1.525
_exptl_crystal_density_meas ?
_exptl_crystal_density_method 'not measured'
_exptl_crystal_description plate
_exptl_crystal_F_000 104
_exptl_crystal_size_max .36
_exptl_crystal_size_mid .28
_exptl_crystal_size_min .08
_refine_diff_density_max .39
_refine_diff_density_min -.32
_refine_ls_extinction_coef .060(10)
_refine_ls_extinction_method 'SHELXL97 (Sheldrick, 1997)'
_refine_ls_goodness_of_fit_ref 1.15
_refine_ls_hydrogen_treatment constr
_refine_ls_matrix_type full
_refine_ls_number_parameters 56
_refine_ls_number_reflns 791
_refine_ls_number_restraints 0
_refine_ls_restrained_S_all 1.15
_refine_ls_R_factor_all .044
_refine_ls_R_factor_gt .043
_refine_ls_shift/su_max <0.001
_refine_ls_shift/su_mean .00
_refine_ls_structure_factor_coef Fsqd
_refine_ls_weighting_details 'calc w = 1/[\s^2^(Fo^2^)+(0.0671P)^2^+0.0706P] where P=(Fo^2^+2Fc^2^)/3'
_refine_ls_weighting_scheme calc
_refine_ls_wR_factor_ref .111
_reflns_number_gt 757
_reflns_number_total 791
_reflns_threshold_expression I<2\s(I)
_cod_data_source_file bk1513.cif
_cod_data_source_block I
_cod_depositor_comments
;
The following automatic conversions were performed:

'_exptl_crystal_density_meas' value 'not measured ' was changed to
'?' - the value is perceived as not measured.

Automatic conversion script
Id: cif_fix_values 3008 2015-01-20 13:52:24Z robertas 
;
_cod_original_cell_volume 218.00(10)
_cod_original_sg_symbol_H-M ' P -1 '
_cod_database_code 2010884

loop_
_symmetry_equiv_pos_as_xyz
'x, y, z'
'-x, -y, -z'

loop_
_atom_site_label
_atom_site_fract_x
_atom_site_fract_y
_atom_site_fract_z
_atom_site_U_iso_or_equiv
_atom_site_adp_type
_atom_site_calc_flag
_atom_site_refinement_flags
_atom_site_occupancy
_atom_site_disorder_assembly
_atom_site_disorder_group
_atom_site_type_symbol
S1 .08707(14) -.02197(9) .16908(5) .0402(3) Uani d . 1 . . S
O1 .2593(5) -.3313(3) .66402(18) .0496(5) Uani d . 1 . . O
C1 .0574(5) -.0295(4) .3500(2) .0313(5) Uani d . 1 . . C
C2 .1864(5) -.1979(4) .4351(2) .0349(5) Uani d . 1 . . C
H2 .3073 -.3280 .3955 .042 Uiso calc R 1 . . H
C3 .1404(5) -.1802(4) .5863(2) .0338(5) Uani d . 1 . . C
C4 .2975(7) -.2992(4) .1260(3) .0455(6) Uani d . 1 . . C
H4A .5134 -.3105 .1565 .068 Uiso calc R 1 . . H
H4B .3274 -.3126 .0258 .068 Uiso calc R 1 . . H
H4C .1646 -.4234 .1726 .068 Uiso calc R 1 . . H

loop_
_atom_site_aniso_label
_atom_site_aniso_U_11
_atom_site_aniso_U_22
_atom_site_aniso_U_33
_atom_site_aniso_U_12
_atom_site_aniso_U_13
_atom_site_aniso_U_23
S1 .0562(5) .0385(4) .0247(4) .0085(3) -.0079(3) -.0006(2)
O1 .0707(12) .0401(9) .0353(9) .0213(8) -.0131(8) .0040(7)
C1 .0348(10) .0304(10) .0280(10) .0005(8) -.0054(8) .0006(8)
C2 .0435(11) .0300(10) .0300(11) .0070(8) -.0064(9) -.0017(8)
C3 .0405(11) .0290(11) .0314(11) .0034(8) -.0083(8) .0017(8)
C4 .0562(14) .0445(13) .0338(12) .0080(10) -.0033(10) -.0081(10)

loop_
_atom_type_symbol
_atom_type_description
_atom_type_scat_dispersion_real
_atom_type_scat_dispersion_imag
_atom_type_scat_source
C C .0181 .0091 'International Tables Vol C Tables 4.2.6.8 and 6.1.1.4'
H H .0000 .0000 'International Tables Vol C Tables 4.2.6.8 and 6.1.1.4'
O O .0492 .0322 'International Tables Vol C Tables 4.2.6.8 and 6.1.1.4'
S S .3331 .5567 'International Tables Vol C Tables 4.2.6.8 and 6.1.1.4'

loop_
_geom_angle_atom_site_label_1
_geom_angle_atom_site_label_2
_geom_angle_atom_site_label_3
_geom_angle_site_symmetry_1
_geom_angle_site_symmetry_3
_geom_angle
_geom_angle_publ_flag
C1 S1 C4 . . 102.83(11) y
C2 C1 C3 . 2_556 119.5(2) y
C2 C1 S1 . . 127.68(17) y
C3 C1 S1 2_556 . 112.84(15) y
C1 C2 C3 . . 121.5(2) y
O1 C3 C2 . . 121.8(2) y
O1 C3 C1 . 2_556 119.1(2) y
C2 C3 C1 . 2_556 119.1(2) y

loop_
_geom_bond_atom_site_label_1
_geom_bond_atom_site_label_2
_geom_bond_site_symmetry_2
_geom_bond_distance
_geom_bond_publ_flag
S1 C1 . 1.724(2) y
S1 C4 . 1.788(2) y
O1 C3 . 1.227(3) y
C1 C2 . 1.353(3) y
C1 C3 2_556 1.504(3) y
C2 C3 . 1.447(3) y
C3 C1 2_556 1.504(3) n

loop_
_geom_torsion_atom_site_label_1
_geom_torsion_atom_site_label_2
_geom_torsion_atom_site_label_3
_geom_torsion_atom_site_label_4
_geom_torsion_site_symmetry_1
_geom_torsion_site_symmetry_4
_geom_torsion
_geom_torsion_publ_flag
C4 S1 C1 C2 . . 4.5(2) y
C4 S1 C1 C3 . 2_556 -175.06(15) y
C3 C1 C2 C3 2_556 . -.4(3) y
S1 C1 C2 C3 . . -179.95(16) y
C1 C2 C3 O1 . . -179.4(2) y
C1 C2 C3 C1 . 2_556 .4(3) y
